data_4507930
loop_
_publ_author_name
'Li, Zhong-Yi'
'Wang, Yu-Xian'
'Zhu, Jiang'
'Liu, Shu-Qin'
'Xin, Gang'
'Zhang, Jian-Jun'
'Huang, He-Qing'
'Duan, Chun-Ying'

_publ_section_title
;
 Three Series of 3d--4f Heterometallic Polymers Based on [LnCu6] or
 [Ln6Cu24] Clusters and Formate Bridges: Displaying Significant
 Magnetocaloric Effect
;
_journal_issue 8
_journal_name_full 'Crystal Growth &amp; Design'
_journal_page_first 3429
_journal_paper_doi 10.1021/cg400333d
_journal_volume 13
_journal_year 2013
_chemical_formula_sum 'C15 H72 Cl6 Cu6 Gd2 N6 O66'
_chemical_formula_weight 2301.23
_chemical_name_systematic
; 
 ? 
;
_space_group_IT_number 2
_symmetry_cell_setting triclinic
_symmetry_space_group_name_Hall '-P 1'
_symmetry_space_group_name_H-M 'P -1'
_atom_sites_solution_hydrogens geom
_atom_sites_solution_primary direct
_atom_sites_solution_secondary difmap
_audit_creation_method SHELXL-97
_cell_angle_alpha 84.901(10)
_cell_angle_beta 76.434(9)
_cell_angle_gamma 64.154(9)
_cell_formula_units_Z 2
_cell_length_a 13.4863(18)
_cell_length_b 15.176(2)
_cell_length_c 20.111(3)
_cell_measurement_reflns_used 6794
_cell_measurement_temperature 273(2)
_cell_measurement_theta_max 27.42
_cell_measurement_theta_min 2.54
_cell_volume 3600.6(9)
_computing_cell_refinement 'Bruker SMART'
_computing_data_collection 'Bruker SMART'
_computing_data_reduction 'Bruker SAINT'
_computing_molecular_graphics 'Bruker SHELXTL'
_computing_publication_material 'Bruker SHELXTL'
_computing_structure_refinement 'SHELXL-97 (Sheldrick, 1997)'
_computing_structure_solution 'SHELXS-97 (Sheldrick, 1990)'
_diffrn_ambient_temperature 273(2)
_diffrn_measured_fraction_theta_full 0.966
_diffrn_measured_fraction_theta_max 0.966
_diffrn_measurement_device_type 'CCD area detector'
_diffrn_measurement_method 'phi and omega scans'
_diffrn_radiation_monochromator graphite
_diffrn_radiation_source 'fine-focus sealed tube'
_diffrn_radiation_type MoK\a
_diffrn_radiation_wavelength 0.71073
_diffrn_reflns_av_R_equivalents 0.0518
_diffrn_reflns_av_sigmaI/netI 0.0841
_diffrn_reflns_limit_h_max 16
_diffrn_reflns_limit_h_min -16
_diffrn_reflns_limit_k_max 18
_diffrn_reflns_limit_k_min -15
_diffrn_reflns_limit_l_max 23
_diffrn_reflns_limit_l_min -23
_diffrn_reflns_number 24812
_diffrn_reflns_theta_full 25.00
_diffrn_reflns_theta_max 25.00
_diffrn_reflns_theta_min 2.08
_exptl_absorpt_coefficient_mu 3.901
_exptl_absorpt_correction_T_max 1.000000
_exptl_absorpt_correction_T_min 0.519555
_exptl_absorpt_correction_type multi-scan
_exptl_crystal_colour blue
_exptl_crystal_density_diffrn 2.122
_exptl_crystal_density_meas 0
_exptl_crystal_density_method 'not measured'
_exptl_crystal_description block
_exptl_crystal_F_000 2272
_exptl_crystal_size_max 0.15
_exptl_crystal_size_mid 0.12
_exptl_crystal_size_min 0.08
_platon_squeeze_details
;
;
_refine_diff_density_max 2.755
_refine_diff_density_min -2.169
_refine_diff_density_rms 0.188
_refine_ls_extinction_method none
_refine_ls_goodness_of_fit_ref 0.976
_refine_ls_hydrogen_treatment constr
_refine_ls_matrix_type full
_refine_ls_number_parameters 546
_refine_ls_number_reflns 12220
_refine_ls_number_restraints 18
_refine_ls_restrained_S_all 0.979
_refine_ls_R_factor_all 0.0808
_refine_ls_R_factor_gt 0.0558
_refine_ls_shift/su_max 0.001
_refine_ls_shift/su_mean 0.000
_refine_ls_structure_factor_coef Fsqd
_refine_ls_weighting_details 'calc w=1/[\s^2^(Fo^2^)+(0.0813P)^2^+0.0000P] where P=(Fo^2^+2Fc^2^)/3'
_refine_ls_weighting_scheme calc
_refine_ls_wR_factor_gt 0.1370
_refine_ls_wR_factor_ref 0.1468
_reflns_number_gt 8137
_reflns_number_total 12220
_reflns_threshold_expression >2sigma(I)
_cod_data_source_file cg400333d_si_002.cif
_cod_data_source_block 1
_cod_depositor_comments
;
The following automatic conversions were performed:

'_symmetry_cell_setting' value 'Triclinic' changed to 'triclinic'
according to /home/saulius/struct/CIF-dictionaries/cif_core.dic
dictionary named 'cif_core.dic' version 2.4.2 from
2011-04-26.

'_exptl_absorpt_correction_type' value 'multi scan'
changed to 'multi-scan' according to
/home/saulius/struct/CIF-dictionaries/cif_core.dic dictionary named
'cif_core.dic' version 2.4.2 from 2011-04-26.

Automatic conversion script
Id: cif_fix_values 1891 2012-01-12 08:04:46Z andrius 
;
_cod_original_cell_volume 3600.8(9)
_cod_original_sg_symbol_H-M P-1
_cod_database_code 4507930

loop_
_symmetry_equiv_pos_as_xyz
'x, y, z'
'-x, -y, -z'

loop_
_atom_site_label
_atom_site_type_symbol
_atom_site_fract_x
_atom_site_fract_y
_atom_site_fract_z
_atom_site_U_iso_or_equiv
_atom_site_adp_type
_atom_site_occupancy
_atom_site_symmetry_multiplicity
_atom_site_calc_flag
_atom_site_refinement_flags
Gd2 Gd 1.12777(3) 0.05246(3) 0.226483(17) 0.02525(12) Uani 1 1 d .
Gd1 Gd 0.46537(3) 0.45432(3) 0.28072(2) 0.04339(15) Uani 1 1 d .
Cu1 Cu 1.00152(7) -0.00930(8) 0.38356(4) 0.0334(3) Uani 1 1 d .
Cu5 Cu 1.15711(8) -0.18438(8) 0.26941(4) 0.0323(2) Uani 1 1 d .
Cu3 Cu 1.05165(7) 0.07961(8) 0.06923(4) 0.0340(3) Uani 1 1 d .
Cu4 Cu 0.89543(7) 0.25440(8) 0.18648(5) 0.0348(3) Uani 1 1 d .
Cu2 Cu 1.40898(7) 0.01032(8) 0.16861(5) 0.0366(3) Uani 1 1 d .
Cu6 Cu 1.26646(8) 0.17357(8) 0.27713(5) 0.0384(3) Uani 1 1 d .
O1 O 1.3264(4) -0.0719(4) 0.2063(3) 0.0326(13) Uani 1 1 d .
O2 O 1.3515(4) -0.2232(4) 0.2312(3) 0.0425(15) Uani 1 1 d .
O3 O 1.1917(4) 0.0434(4) 0.1005(2) 0.0352(13) Uani 1 1 d .
O4 O 1.3759(4) 0.0048(5) 0.0615(3) 0.0471(16) Uani 1 1 d .
O5 O 1.1155(4) -0.0933(4) 0.1919(2) 0.0275(12) Uani 1 1 d .
O6 O 1.0660(5) -0.0806(4) 0.0922(3) 0.0388(14) Uani 1 1 d .
O7 O 0.9527(4) 0.0879(4) 0.3121(2) 0.0347(14) Uani 1 1 d .
O8 O 0.7985(4) 0.2115(5) 0.2869(3) 0.0472(17) Uani 1 1 d .
O9 O 1.0256(4) 0.2314(4) 0.2266(3) 0.0332(13) Uani 1 1 d .
O10 O 1.1131(5) 0.3112(5) 0.2595(3) 0.0502(16) Uani 1 1 d .
O11 O 1.1688(4) 0.1090(4) 0.3244(2) 0.0334(13) Uani 1 1 d .
O12 O 1.0794(5) 0.0821(5) 0.4254(3) 0.0461(16) Uani 1 1 d .
O13 O 1.4822(5) 0.0996(5) 0.1439(3) 0.0470(16) Uani 1 1 d .
O14 O 1.3834(5) 0.2151(5) 0.2261(3) 0.0491(16) Uani 1 1 d .
O15 O 0.7873(4) 0.2738(5) 0.1303(3) 0.0445(16) Uani 1 1 d .
O16 O 0.6365(5) 0.3774(5) 0.2018(3) 0.0497(16) Uani 1 1 d .
O17 O 1.1716(5) -0.2584(5) 0.3533(3) 0.0453(16) Uani 1 1 d .
O18 O 1.3006(5) -0.4019(5) 0.3047(3) 0.0489(16) Uani 1 1 d .
O19 O 1.2636(4) 0.1199(4) 0.1952(2) 0.0332(13) Uani 1 1 d .
O20 O 1.1423(4) -0.0696(4) 0.3156(2) 0.0295(12) Uani 1 1 d .
O21 O 0.9747(4) 0.1131(4) 0.1645(2) 0.0303(12) Uani 1 1 d .
O23 O 1.0518(5) -0.1144(5) 0.4495(3) 0.0454(16) Uani 1 1 d .
O24 O 0.9071(4) 0.1256(5) 0.0387(3) 0.0437(15) Uani 1 1 d .
O30 O 0.5070(5) 0.5832(5) 0.2263(4) 0.068(2) Uani 1 1 d .
N1 N 1.5433(5) -0.1131(6) 0.1537(4) 0.052(2) Uani 1 1 d .
H1A H 1.5715 -0.1253 0.1086 0.063 Uiso 1 1 calc R
H1B H 1.5963 -0.1100 0.1722 0.063 Uiso 1 1 calc R
N2 N 1.1492(6) 0.0501(6) -0.0225(3) 0.0479(19) Uani 1 1 d U
H2A H 1.1454 0.0007 -0.0418 0.058 Uiso 1 1 calc R
H2B H 1.1269 0.1030 -0.0491 0.058 Uiso 1 1 calc R
N3 N 1.1591(7) -0.2799(6) 0.2086(3) 0.0480(19) Uani 1 1 d .
H3A H 1.2309 -0.3204 0.1898 0.058 Uiso 1 1 calc R
H3B H 1.1254 -0.3160 0.2328 0.058 Uiso 1 1 calc R
N4 N 0.8476(5) 0.0648(6) 0.4369(3) 0.046(2) Uani 1 1 d .
H4A H 0.8168 0.0235 0.4546 0.055 Uiso 1 1 calc R
H4B H 0.8494 0.0971 0.4717 0.055 Uiso 1 1 calc R
N5 N 0.8427(6) 0.3919(6) 0.2153(4) 0.051(2) Uani 1 1 d .
H5A H 0.8143 0.4326 0.1823 0.062 Uiso 1 1 calc R
H5B H 0.7877 0.4060 0.2536 0.062 Uiso 1 1 calc R
N6 N 1.2558(6) 0.2162(7) 0.3676(4) 0.054(2) Uani 1 1 d .
H6A H 1.3251 0.1996 0.3748 0.065 Uiso 1 1 calc R
H6B H 1.2164 0.2817 0.3720 0.065 Uiso 1 1 calc R
C1 C 1.5128(7) -0.1941(8) 0.1865(5) 0.058(3) Uani 1 1 d .
H1C H 1.5442 -0.2480 0.1539 0.070 Uiso 1 1 calc R
H1D H 1.5474 -0.2178 0.2256 0.070 Uiso 1 1 calc R
C2 C 1.3875(6) -0.1634(7) 0.2098(4) 0.034(2) Uani 1 1 d .
C3 C 1.2636(8) 0.0226(9) -0.0158(5) 0.066(3) Uani 1 1 d U
H3C H 1.3106 -0.0419 -0.0364 0.079 Uiso 1 1 calc R
H3D H 1.2899 0.0677 -0.0425 0.079 Uiso 1 1 calc R
C4 C 1.2821(7) 0.0205(7) 0.0514(4) 0.042(2) Uani 1 1 d U
C5 C 1.0997(9) -0.2284(8) 0.1548(5) 0.058(3) Uani 1 1 d .
H5C H 1.0236 -0.2240 0.1670 0.069 Uiso 1 1 calc R
H5D H 1.1379 -0.2660 0.1125 0.069 Uiso 1 1 calc R
C6 C 1.0934(6) -0.1258(6) 0.1432(4) 0.0329(19) Uani 1 1 d .
C7 C 0.7802(7) 0.1338(9) 0.3928(5) 0.069(4) Uani 1 1 d .
H7A H 0.7369 0.1966 0.4164 0.083 Uiso 1 1 calc R
H7B H 0.7270 0.1113 0.3843 0.083 Uiso 1 1 calc R
C8 C 0.8465(6) 0.1478(7) 0.3262(4) 0.037(2) Uani 1 1 d .
C9 C 0.9369(8) 0.4052(7) 0.2282(5) 0.055(3) Uani 1 1 d .
H9A H 0.9110 0.4468 0.2685 0.067 Uiso 1 1 calc R
H9B H 0.9640 0.4382 0.1897 0.067 Uiso 1 1 calc R
C10 C 1.0356(7) 0.3070(7) 0.2394(4) 0.040(2) Uani 1 1 d .
C12 C 1.1421(8) 0.1144(7) 0.3877(4) 0.043(2) Uani 1 1 d U
C13 C 1.4578(8) 0.1763(8) 0.1736(5) 0.052(3) Uani 1 1 d .
H13A H 1.5006 0.2101 0.1544 0.062 Uiso 1 1 calc R
C14 C 0.6805(7) 0.3278(8) 0.1513(5) 0.049(3) Uani 1 1 d .
H14A H 0.6333 0.3278 0.1243 0.059 Uiso 1 1 calc R
C15 C 1.2391(7) -0.3484(7) 0.3557(5) 0.052(3) Uani 1 1 d .
H15A H 1.2429 -0.3764 0.3986 0.062 Uiso 1 1 calc R
O32 O 0.9499(5) -0.1200(5) 0.3254(3) 0.0618(19) Uani 1 1 d .
O34 O 1.4400(6) 0.0168(6) 0.2912(4) 0.068(2) Uani 1 1 d .
O27 O 0.5581(6) 0.2871(6) 0.3087(4) 0.092(3) Uani 1 1 d .
O29 O 0.4082(7) 0.4731(8) 0.1723(4) 0.099(3) Uani 1 1 d .
O26 O 0.3315(7) 0.3881(7) 0.2837(6) 0.108(3) Uani 1 1 d .
O28 O 0.3863(9) 0.4391(8) 0.3992(4) 0.116(4) Uani 1 1 d .
O31 O 0.5901(11) 0.4692(10) 0.3394(5) 0.149(5) Uani 1 1 d .
C11 C 1.1973(11) 0.1668(10) 0.4170(6) 0.085(3) Uani 1 1 d U
H11A H 1.1393 0.2153 0.4503 0.102 Uiso 1 1 calc R
H11B H 1.2514 0.1192 0.4414 0.102 Uiso 1 1 calc R
O33 O 1.0291(6) 0.2584(6) 0.0724(4) 0.075(2) Uiso 1 1 d .

loop_
_atom_site_aniso_label
_atom_site_aniso_U_11
_atom_site_aniso_U_22
_atom_site_aniso_U_33
_atom_site_aniso_U_23
_atom_site_aniso_U_13
_atom_site_aniso_U_12
Gd2 0.02123(18) 0.0230(3) 0.0252(2) -0.00436(16) -0.00196(14) -0.00451(15)
Gd1 0.0347(2) 0.0249(3) 0.0546(3) -0.0030(2) -0.00218(19) -0.00138(19)
Cu1 0.0275(5) 0.0308(7) 0.0268(5) -0.0011(4) -0.0009(4) -0.0009(4)
Cu5 0.0370(5) 0.0240(6) 0.0294(5) -0.0016(4) -0.0074(4) -0.0067(4)
Cu3 0.0294(5) 0.0403(7) 0.0257(5) -0.0061(4) -0.0048(4) -0.0084(4)
Cu4 0.0289(5) 0.0259(6) 0.0402(5) -0.0064(5) -0.0089(4) -0.0014(4)
Cu2 0.0239(5) 0.0332(7) 0.0458(6) -0.0035(5) 0.0001(4) -0.0091(4)
Cu6 0.0358(5) 0.0406(7) 0.0413(6) -0.0086(5) -0.0036(4) -0.0192(5)
O1 0.019(2) 0.028(4) 0.041(3) -0.002(3) -0.002(2) -0.003(2)
O2 0.032(3) 0.024(4) 0.059(4) 0.000(3) -0.004(3) -0.003(3)
O3 0.024(3) 0.041(4) 0.034(3) -0.007(3) 0.001(2) -0.011(2)
O4 0.030(3) 0.062(5) 0.040(3) -0.009(3) 0.002(2) -0.015(3)
O5 0.035(3) 0.024(3) 0.023(2) -0.001(2) -0.011(2) -0.011(2)
O6 0.051(3) 0.033(4) 0.029(3) -0.006(3) -0.015(3) -0.011(3)
O7 0.019(2) 0.044(4) 0.027(3) -0.001(3) -0.003(2) -0.002(2)
O8 0.030(3) 0.049(5) 0.032(3) 0.004(3) 0.003(2) 0.006(3)
O9 0.035(3) 0.016(3) 0.046(3) -0.005(3) -0.008(2) -0.008(2)
O10 0.042(3) 0.034(4) 0.071(4) -0.014(3) -0.013(3) -0.009(3)
O11 0.040(3) 0.042(4) 0.022(3) -0.008(3) -0.003(2) -0.021(3)
O12 0.056(4) 0.052(5) 0.030(3) -0.004(3) 0.000(3) -0.026(3)
O13 0.037(3) 0.040(5) 0.065(4) -0.002(4) -0.003(3) -0.021(3)
O14 0.044(3) 0.044(4) 0.061(4) -0.008(3) -0.009(3) -0.020(3)
O15 0.031(3) 0.045(4) 0.041(3) -0.016(3) -0.009(2) 0.002(3)
O16 0.038(3) 0.034(4) 0.054(4) -0.020(3) 0.003(3) 0.003(3)
O17 0.044(3) 0.041(4) 0.030(3) -0.005(3) -0.005(2) 0.001(3)
O18 0.046(3) 0.032(4) 0.047(4) -0.003(3) -0.004(3) 0.000(3)
O19 0.031(3) 0.033(4) 0.033(3) -0.013(3) 0.000(2) -0.013(3)
O20 0.021(2) 0.029(4) 0.029(3) -0.006(2) -0.002(2) -0.002(2)
O21 0.030(3) 0.028(4) 0.026(3) 0.000(2) -0.005(2) -0.007(2)
O23 0.048(3) 0.035(4) 0.031(3) 0.002(3) -0.003(2) 0.000(3)
O24 0.039(3) 0.043(4) 0.039(3) -0.013(3) -0.011(3) -0.005(3)
O30 0.053(4) 0.033(5) 0.101(5) 0.015(4) -0.005(4) -0.011(3)
N1 0.017(3) 0.061(6) 0.058(5) -0.010(4) -0.001(3) 0.000(3)
N2 0.047(4) 0.065(6) 0.032(3) -0.008(4) -0.004(3) -0.024(4)
N3 0.069(5) 0.031(5) 0.041(4) -0.010(4) -0.010(4) -0.018(4)
N4 0.035(4) 0.056(6) 0.032(4) -0.004(4) 0.007(3) -0.012(4)
N5 0.031(4) 0.030(5) 0.080(6) -0.009(4) -0.014(4) 0.002(3)
N6 0.044(4) 0.061(6) 0.053(5) -0.023(4) -0.009(4) -0.017(4)
C1 0.035(5) 0.047(7) 0.066(6) 0.003(5) 0.010(4) -0.004(4)
C2 0.024(4) 0.029(6) 0.034(4) -0.002(4) 0.001(3) -0.003(4)
C3 0.045(4) 0.093(6) 0.040(4) -0.012(5) -0.001(4) -0.013(4)
C4 0.033(4) 0.060(6) 0.033(4) -0.006(4) 0.001(3) -0.023(4)
C5 0.076(7) 0.054(8) 0.040(5) -0.013(5) -0.020(5) -0.019(6)
C6 0.041(4) 0.020(5) 0.034(4) -0.006(4) -0.005(4) -0.011(4)
C7 0.027(4) 0.070(8) 0.068(7) 0.031(6) 0.002(4) 0.008(5)
C8 0.022(4) 0.032(6) 0.036(4) -0.010(4) 0.000(3) 0.008(3)
C9 0.051(6) 0.024(6) 0.072(7) -0.001(5) -0.008(5) 0.000(4)
C10 0.028(4) 0.046(7) 0.038(5) -0.004(4) -0.005(4) -0.010(4)
C12 0.055(5) 0.038(6) 0.047(5) -0.002(4) -0.019(4) -0.026(4)
C13 0.040(5) 0.044(7) 0.069(7) 0.000(6) -0.007(5) -0.018(5)
C14 0.036(5) 0.053(7) 0.059(6) 0.010(6) -0.018(4) -0.017(5)
C15 0.048(5) 0.028(6) 0.046(5) -0.011(5) 0.005(4) 0.007(4)
O32 0.045(4) 0.063(5) 0.076(5) 0.003(4) -0.010(3) -0.023(3)
O34 0.063(4) 0.066(6) 0.067(4) 0.000(4) -0.019(4) -0.017(4)
O27 0.053(4) 0.050(6) 0.118(7) 0.031(5) -0.003(4) 0.014(4)
O29 0.086(6) 0.147(10) 0.066(5) -0.009(5) -0.022(4) -0.046(6)
O26 0.070(5) 0.055(6) 0.185(10) -0.047(6) 0.005(6) -0.022(4)
O28 0.132(8) 0.096(8) 0.070(5) 0.028(5) 0.005(5) -0.023(6)
O31 0.206(13) 0.185(14) 0.104(8) 0.011(8) -0.076(8) -0.109(11)
C11 0.094(7) 0.085(8) 0.085(7) -0.015(6) -0.025(6) -0.041(6)

loop_
_atom_type_symbol
_atom_type_description
_atom_type_scat_dispersion_real
_atom_type_scat_dispersion_imag
_atom_type_scat_source
C C 0.0033 0.0016 'International Tables Vol C Tables 4.2.6.8 and 6.1.1.4'
H H 0.0000 0.0000 'International Tables Vol C Tables 4.2.6.8 and 6.1.1.4'
N N 0.0061 0.0033 'International Tables Vol C Tables 4.2.6.8 and 6.1.1.4'
O O 0.0106 0.0060 'International Tables Vol C Tables 4.2.6.8 and 6.1.1.4'
Cl Cl 0.1484 0.1585 'International Tables Vol C Tables 4.2.6.8 and 6.1.1.4'
Cu Cu 0.3201 1.2651 'International Tables Vol C Tables 4.2.6.8 and 6.1.1.4'
Gd Gd -0.1653 3.9035 'International Tables Vol C Tables 4.2.6.8 and 6.1.1.4'

loop_
_geom_angle_atom_site_label_1
_geom_angle_atom_site_label_2
_geom_angle_atom_site_label_3
_geom_angle
_geom_angle_site_symmetry_1
_geom_angle_site_symmetry_3
O19 Gd2 O20 121.38(17) . .
O19 Gd2 O7 136.57(18) . .
O20 Gd2 O7 65.53(16) . .
O19 Gd2 O21 116.58(17) . .
O20 Gd2 O21 122.04(16) . .
O7 Gd2 O21 73.22(15) . .
O19 Gd2 O9 71.62(18) . .
O20 Gd2 O9 133.32(17) . .
O7 Gd2 O9 75.92(18) . .
O21 Gd2 O9 65.96(18) . .
O19 Gd2 O5 135.03(16) . .
O20 Gd2 O5 66.12(16) . .
O7 Gd2 O5 88.20(18) . .
O21 Gd2 O5 73.94(17) . .
O9 Gd2 O5 139.57(16) . .
O19 Gd2 O3 71.68(17) . .
O20 Gd2 O3 133.96(18) . .
O7 Gd2 O3 138.34(16) . .
O21 Gd2 O3 65.59(16) . .
O9 Gd2 O3 92.41(18) . .
O5 Gd2 O3 75.08(17) . .
O19 Gd2 O1 66.01(18) . .
O20 Gd2 O1 72.21(16) . .
O7 Gd2 O1 137.63(17) . .
O21 Gd2 O1 136.51(17) . .
O9 Gd2 O1 137.60(18) . .
O5 Gd2 O1 77.26(17) . .
O3 Gd2 O1 75.98(17) . .
O19 Gd2 O11 65.43(16) . .
O20 Gd2 O11 72.56(18) . .
O7 Gd2 O11 79.06(17) . .
O21 Gd2 O11 136.48(18) . .
O9 Gd2 O11 75.25(18) . .
O5 Gd2 O11 138.39(17) . .
O3 Gd2 O11 137.09(17) . .
O1 Gd2 O11 85.93(17) . .
O19 Gd2 Cu2 32.16(13) . .
O20 Gd2 Cu2 101.20(11) . .
O7 Gd2 Cu2 155.42(12) . .
O21 Gd2 Cu2 129.65(11) . .
O9 Gd2 Cu2 103.54(12) . .
O5 Gd2 Cu2 105.73(11) . .
O3 Gd2 Cu2 65.94(11) . .
O1 Gd2 Cu2 34.41(13) . .
O11 Gd2 Cu2 77.12(11) . .
O19 Gd2 Cu1 132.30(12) . .
O20 Gd2 Cu1 32.88(11) . .
O7 Gd2 Cu1 33.51(12) . .
O21 Gd2 Cu1 102.14(11) . .
O9 Gd2 Cu1 102.91(12) . .
O5 Gd2 Cu1 80.17(11) . .
O3 Gd2 Cu1 154.58(13) . .
O1 Gd2 Cu1 104.24(12) . .
O11 Gd2 Cu1 67.40(12) . .
Cu2 Gd2 Cu1 127.82(3) . .
O19 Gd2 Cu6 31.78(12) . .
O20 Gd2 Cu6 100.93(12) . .
O7 Gd2 Cu6 107.82(13) . .
O21 Gd2 Cu6 130.12(13) . .
O9 Gd2 Cu6 66.24(12) . .
O5 Gd2 Cu6 153.62(11) . .
O3 Gd2 Cu6 103.26(13) . .
O1 Gd2 Cu6 76.84(13) . .
O11 Gd2 Cu6 34.06(12) . .
Cu2 Gd2 Cu6 52.37(3) . .
Cu1 Gd2 Cu6 101.46(3) . .
O18 Gd1 O16 143.9(2) 1_465 .
O18 Gd1 O31 105.7(4) 1_465 .
O16 Gd1 O31 79.8(4) . .
O18 Gd1 O27 145.7(2) 1_465 .
O16 Gd1 O27 69.9(2) . .
O31 Gd1 O27 82.1(4) . .
O18 Gd1 O30 72.7(2) 1_465 .
O16 Gd1 O30 74.7(2) . .
O31 Gd1 O30 74.6(4) . .
O27 Gd1 O30 140.4(2) . .
O18 Gd1 O28 76.4(3) 1_465 .
O16 Gd1 O28 138.1(3) . .
O31 Gd1 O28 76.2(4) . .
O27 Gd1 O28 73.1(3) . .
O30 Gd1 O28 129.1(3) . .
O18 Gd1 O26 81.4(3) 1_465 .
O16 Gd1 O26 114.6(3) . .
O31 Gd1 O26 145.6(4) . .
O27 Gd1 O26 74.9(3) . .
O30 Gd1 O26 138.1(3) . .
O28 Gd1 O26 72.8(4) . .
O18 Gd1 O29 80.7(3) 1_465 .
O16 Gd1 O29 76.6(3) . .
O31 Gd1 O29 145.9(4) . .
O27 Gd1 O29 111.8(4) . .
O30 Gd1 O29 75.7(3) . .
O28 Gd1 O29 136.9(3) . .
O26 Gd1 O29 67.9(4) . .
O20 Cu1 O23 93.0(2) . .
O20 Cu1 N4 168.9(2) . .
O23 Cu1 N4 97.4(3) . .
O20 Cu1 O7 84.7(2) . .
O23 Cu1 O7 175.3(2) . .
N4 Cu1 O7 84.7(2) . .
O20 Cu1 O12 88.7(2) . .
O23 Cu1 O12 92.5(2) . .
N4 Cu1 O12 94.8(3) . .
O7 Cu1 O12 91.6(2) . .
O20 Cu1 Gd2 42.73(15) . .
O23 Cu1 Gd2 135.18(16) . .
N4 Cu1 Gd2 127.3(2) . .
O7 Cu1 Gd2 43.16(13) . .
O12 Cu1 Gd2 82.16(13) . .
O17 Cu5 O20 90.8(2) . .
O17 Cu5 N3 100.7(3) . .
O20 Cu5 N3 168.0(3) . .
O17 Cu5 O5 170.1(2) . .
O20 Cu5 O5 84.8(2) . .
N3 Cu5 O5 83.3(3) . .
O17 Cu5 O2 95.8(2) . .
O20 Cu5 O2 87.3(2) . .
N3 Cu5 O2 94.9(3) . .
O5 Cu5 O2 92.8(2) . .
O17 Cu5 Gd2 133.2(2) . .
O20 Cu5 Gd2 42.46(15) . .
N3 Cu5 Gd2 126.1(2) . .
O5 Cu5 Gd2 43.42(15) . .
O2 Cu5 Gd2 82.64(15) . .
O21 Cu3 N2 170.2(3) . .
O21 Cu3 O3 86.0(2) . .
N2 Cu3 O3 85.1(2) . .
O21 Cu3 O24 92.7(2) . .
N2 Cu3 O24 95.9(3) . .
O3 Cu3 O24 176.2(3) . .
O21 Cu3 O6 87.9(2) . .
N2 Cu3 O6 96.2(3) . .
O3 Cu3 O6 89.8(2) . .
O24 Cu3 O6 93.8(2) . .
O21 Cu3 Gd2 42.95(14) . .
N2 Cu3 Gd2 128.7(2) . .
O3 Cu3 Gd2 43.75(14) . .
O24 Cu3 Gd2 135.46(16) . .
O6 Cu3 Gd2 82.40(12) . .
O15 Cu4 O21 91.8(2) . .
O15 Cu4 N5 99.3(3) . .
O21 Cu4 N5 168.6(2) . .
O15 Cu4 O9 169.1(2) . .
O21 Cu4 O9 84.9(2) . .
N5 Cu4 O9 83.7(3) . .
O15 Cu4 O8 96.9(2) . .
O21 Cu4 O8 86.2(2) . .
N5 Cu4 O8 95.2(3) . .
O9 Cu4 O8 93.2(2) . .
O15 Cu4 Gd2 134.62(19) . .
O21 Cu4 Gd2 42.83(14) . .
N5 Cu4 Gd2 126.0(2) . .
O9 Cu4 Gd2 42.94(16) . .
O8 Cu4 Gd2 82.83(13) . .
O19 Cu2 N1 169.6(3) . .
O19 Cu2 O13 90.7(2) . .
N1 Cu2 O13 98.6(3) . .
O19 Cu2 O1 85.0(2) . .
N1 Cu2 O1 85.2(3) . .
O13 Cu2 O1 172.3(2) . .
O19 Cu2 O4 90.7(2) . .
N1 Cu2 O4 92.9(3) . .
O13 Cu2 O4 96.1(2) . .
O1 Cu2 O4 90.4(2) . .
O19 Cu2 Gd2 41.56(16) . .
N1 Cu2 Gd2 129.2(2) . .
O13 Cu2 Gd2 132.20(19) . .
O1 Cu2 Gd2 44.23(14) . .
O4 Cu2 Gd2 84.24(13) . .
O19 Cu6 N6 170.7(3) . .
O19 Cu6 O14 91.1(2) . .
N6 Cu6 O14 98.0(3) . .
O19 Cu6 O11 84.9(2) . .
N6 Cu6 O11 85.9(3) . .
O14 Cu6 O11 170.3(3) . .
O19 Cu6 O10 87.6(2) . .
N6 Cu6 O10 93.4(3) . .
O14 Cu6 O10 97.1(2) . .
O11 Cu6 O10 91.5(2) . .
O19 Cu6 Gd2 41.30(15) . .
N6 Cu6 Gd2 129.6(2) . .
O14 Cu6 Gd2 132.36(18) . .
O11 Cu6 Gd2 44.15(14) . .
O10 Cu6 Gd2 83.75(16) . .
C2 O1 Cu2 116.0(5) . .
C2 O1 Gd2 142.6(5) . .
Cu2 O1 Gd2 101.4(2) . .
C2 O2 Cu5 123.8(5) . .
C4 O3 Cu3 114.6(5) . .
C4 O3 Gd2 142.4(5) . .
Cu3 O3 Gd2 102.97(19) . .
C4 O4 Cu2 123.6(5) . .
C6 O5 Cu5 116.3(5) . .
C6 O5 Gd2 141.1(5) . .
Cu5 O5 Gd2 102.56(19) . .
C6 O6 Cu3 123.6(5) . .
C8 O7 Cu1 114.4(5) . .
C8 O7 Gd2 142.2(5) . .
Cu1 O7 Gd2 103.32(19) . .
C8 O8 Cu4 123.3(5) . .
C10 O9 Cu4 116.2(5) . .
C10 O9 Gd2 140.0(5) . .
Cu4 O9 Gd2 103.6(2) . .
C10 O10 Cu6 121.9(6) . .
C12 O11 Cu6 117.3(5) . .
C12 O11 Gd2 140.7(5) . .
Cu6 O11 Gd2 101.80(19) . .
C12 O12 Cu1 122.8(5) . .
C13 O13 Cu2 126.9(6) . .
C13 O14 Cu6 128.1(7) . .
C14 O15 Cu4 121.5(6) . .
C14 O16 Gd1 143.7(6) . .
C15 O17 Cu5 124.0(6) . .
C15 O18 Gd1 137.6(6) . 1_645
Cu6 O19 Cu2 106.0(2) . .
Cu6 O19 Gd2 106.9(2) . .
Cu2 O19 Gd2 106.3(2) . .
Cu1 O20 Cu5 113.7(2) . .
Cu1 O20 Gd2 104.4(2) . .
Cu5 O20 Gd2 104.7(2) . .
Cu3 O21 Cu4 115.2(3) . .
Cu3 O21 Gd2 104.3(2) . .
Cu4 O21 Gd2 104.0(2) . .
C1 N1 Cu2 109.0(5) . .
C1 N1 H1A 109.9 . .
Cu2 N1 H1A 109.9 . .
C1 N1 H1B 109.9 . .
Cu2 N1 H1B 109.9 . .
H1A N1 H1B 108.3 . .
C3 N2 Cu3 107.8(5) . .
C3 N2 H2A 110.1 . .
Cu3 N2 H2A 110.1 . .
C3 N2 H2B 110.1 . .
Cu3 N2 H2B 110.1 . .
H2A N2 H2B 108.5 . .
C5 N3 Cu5 109.6(6) . .
C5 N3 H3A 109.8 . .
Cu5 N3 H3A 109.8 . .
C5 N3 H3B 109.8 . .
Cu5 N3 H3B 109.8 . .
H3A N3 H3B 108.2 . .
C7 N4 Cu1 109.2(5) . .
C7 N4 H4A 109.8 . .
Cu1 N4 H4A 109.8 . .
C7 N4 H4B 109.8 . .
Cu1 N4 H4B 109.8 . .
H4A N4 H4B 108.3 . .
C9 N5 Cu4 109.3(5) . .
C9 N5 H5A 109.8 . .
Cu4 N5 H5A 109.8 . .
C9 N5 H5B 109.8 . .
Cu4 N5 H5B 109.8 . .
H5A N5 H5B 108.3 . .
C11 N6 Cu6 106.8(6) . .
C11 N6 H6A 110.4 . .
Cu6 N6 H6A 110.4 . .
C11 N6 H6B 110.4 . .
Cu6 N6 H6B 110.4 . .
H6A N6 H6B 108.6 . .
C2 C1 N1 113.9(8) . .
C2 C1 H1C 108.8 . .
N1 C1 H1C 108.8 . .
C2 C1 H1D 108.8 . .
N1 C1 H1D 108.8 . .
H1C C1 H1D 107.7 . .
O2 C2 O1 124.6(7) . .
O2 C2 C1 120.5(8) . .
O1 C2 C1 114.9(8) . .
C4 C3 N2 117.7(7) . .
C4 C3 H3C 107.9 . .
N2 C3 H3C 107.9 . .
C4 C3 H3D 107.9 . .
N2 C3 H3D 107.9 . .
H3C C3 H3D 107.2 . .
O4 C4 O3 123.1(7) . .
O4 C4 C3 121.9(7) . .
O3 C4 C3 114.9(7) . .
N3 C5 C6 112.9(8) . .
N3 C5 H5C 109.0 . .
C6 C5 H5C 109.0 . .
N3 C5 H5D 109.0 . .
C6 C5 H5D 109.0 . .
H5C C5 H5D 107.8 . .
O6 C6 O5 125.5(8) . .
O6 C6 C5 120.6(7) . .
O5 C6 C5 113.9(7) . .
N4 C7 C8 114.3(7) . .
N4 C7 H7A 108.7 . .
C8 C7 H7A 108.7 . .
N4 C7 H7B 108.7 . .
C8 C7 H7B 108.7 . .
H7A C7 H7B 107.6 . .
O8 C8 O7 124.3(7) . .
O8 C8 C7 119.7(7) . .
O7 C8 C7 116.0(7) . .
N5 C9 C10 112.4(8) . .
N5 C9 H9A 109.1 . .
C10 C9 H9A 109.1 . .
N5 C9 H9B 109.1 . .
C10 C9 H9B 109.1 . .
H9A C9 H9B 107.8 . .
O10 C10 O9 128.1(8) . .
O10 C10 C9 117.3(9) . .
O9 C10 C9 114.6(7) . .
O12 C12 O11 126.5(8) . .
O12 C12 C11 121.2(9) . .
O11 C12 C11 112.3(8) . .
O13 C13 O14 129.1(9) . .
O13 C13 H13A 115.5 . .
O14 C13 H13A 115.5 . .
O16 C14 O15 126.6(8) . .
O16 C14 H14A 116.7 . .
O15 C14 H14A 116.7 . .
O18 C15 O17 125.0(9) . .
O18 C15 H15A 117.5 . .
O17 C15 H15A 117.5 . .
N6 C11 C12 116.7(9) . .
N6 C11 H11A 108.1 . .
C12 C11 H11A 108.1 . .
N6 C11 H11B 108.1 . .
C12 C11 H11B 108.1 . .
H11A C11 H11B 107.3 . .

loop_
_geom_bond_atom_site_label_1
_geom_bond_atom_site_label_2
_geom_bond_distance
_geom_bond_site_symmetry_2
Gd2 O19 2.403(5) .
Gd2 O20 2.437(5) .
Gd2 O7 2.445(5) .
Gd2 O21 2.450(5) .
Gd2 O9 2.451(6) .
Gd2 O5 2.459(5) .
Gd2 O3 2.473(5) .
Gd2 O1 2.474(5) .
Gd2 O11 2.479(5) .
Gd2 Cu2 3.4775(11) .
Gd2 Cu1 3.4784(11) .
Gd2 Cu6 3.4839(11) .
Gd1 O18 2.321(6) 1_465
Gd1 O16 2.338(6) .
Gd1 O31 2.362(10) .
Gd1 O27 2.372(7) .
Gd1 O30 2.372(7) .
Gd1 O28 2.407(8) .
Gd1 O26 2.408(8) .
Gd1 O29 2.433(8) .
Cu1 O20 1.950(5) .
Cu1 O23 1.965(6) .
Cu1 N4 1.965(6) .
Cu1 O7 1.974(5) .
Cu1 O12 2.373(6) .
Cu5 O17 1.942(6) .
Cu5 O20 1.958(5) .
Cu5 N3 1.965(7) .
Cu5 O5 2.001(5) .
Cu5 O2 2.366(5) .
Cu3 O21 1.947(5) .
Cu3 N2 1.956(6) .
Cu3 O3 1.963(5) .
Cu3 O24 1.991(5) .
Cu3 O6 2.366(6) .
Cu4 O15 1.957(5) .
Cu4 O21 1.971(6) .
Cu4 N5 1.981(8) .
Cu4 O9 1.983(5) .
Cu4 O8 2.340(5) .
Cu2 O19 1.929(5) .
Cu2 N1 1.941(7) .
Cu2 O13 1.969(6) .
Cu2 O1 2.005(5) .
Cu2 O4 2.316(6) .
Cu6 O19 1.918(5) .
Cu6 N6 1.937(7) .
Cu6 O14 1.983(6) .
Cu6 O11 1.993(5) .
Cu6 O10 2.283(6) .
O1 C2 1.275(10) .
O2 C2 1.210(10) .
O3 C4 1.307(9) .
O4 C4 1.244(9) .
O5 C6 1.282(9) .
O6 C6 1.222(9) .
O7 C8 1.295(8) .
O8 C8 1.240(9) .
O9 C10 1.268(11) .
O10 C10 1.232(9) .
O11 C12 1.239(10) .
O12 C12 1.235(10) .
O13 C13 1.232(11) .
O14 C13 1.250(11) .
O15 C14 1.293(10) .
O16 C14 1.189(11) .
O17 C15 1.274(10) .
O18 C15 1.248(10) .
O18 Gd1 2.321(6) 1_645
N1 C1 1.511(12) .
N1 H1A 0.9000 .
N1 H1B 0.9000 .
N2 C3 1.448(11) .
N2 H2A 0.9000 .
N2 H2B 0.9000 .
N3 C5 1.460(11) .
N3 H3A 0.9000 .
N3 H3B 0.9000 .
N4 C7 1.447(11) .
N4 H4A 0.9000 .
N4 H4B 0.9000 .
N5 C9 1.453(12) .
N5 H5A 0.9000 .
N5 H5B 0.9000 .
N6 C11 1.480(14) .
N6 H6A 0.9000 .
N6 H6B 0.9000 .
C1 C2 1.507(11) .
C1 H1C 0.9700 .
C1 H1D 0.9700 .
C3 C4 1.427(12) .
C3 H3C 0.9700 .
C3 H3D 0.9700 .
C5 C6 1.522(13) .
C5 H5C 0.9700 .
C5 H5D 0.9700 .
C7 C8 1.480(11) .
C7 H7A 0.9700 .
C7 H7B 0.9700 .
C9 C10 1.547(12) .
C9 H9A 0.9700 .
C9 H9B 0.9700 .
C12 C11 1.529(14) .
C13 H13A 0.9300 .
C14 H14A 0.9300 .
C15 H15A 0.9300 .
C11 H11A 0.9700 .
C11 H11B 0.9700 .

loop_
_platon_squeeze_void_nr
_platon_squeeze_void_average_x
_platon_squeeze_void_average_y
_platon_squeeze_void_average_z
_platon_squeeze_void_volume
_platon_squeeze_void_count_electrons
_platon_squeeze_void_content
1 0.001 0.430 0.565 1798 784 ' '
